data_4303035
loop_
_publ_author_name
'Edward Gore-Randall'
'Mark Irwin'
'Mark S. Denning'
'Jose M. Goicoechea'

_publ_contact_author
;
 Dr. J. M. Goicoechea           
 Chemistry Research Laboratory
 University of Oxford
 Mansfield Road
 Oxford
 OX1 3TA
 UK
;
_publ_contact_author_email jose.goicoechea@chem.ox.ac.uk
_publ_contact_author_fax '+44 1865 272690'
_publ_contact_author_phone '+44 1865 275961'
_publ_section_title
;
Synthesis and Characterization of Alkali-Metal Salts of 2,2'- and
2,4'-Bipyridyl Radicals and Dianions
;
_journal_name_full 'Inorganic Chemistry'
_journal_page_first 8304
_journal_page_last 8316
_journal_paper_doi 10.1021/ic9009459
_journal_volume 48
_journal_year 2009
_chemical_formula_moiety 'K, C10 H8 N2, C2 H8 N2'
_chemical_formula_sum 'C12 H16 K N4'
_chemical_formula_weight 255.39
_chemical_name_systematic
; 
[K4(N2C10H8)4(N2C2H8)4]
;
_space_group_IT_number 14
_symmetry_cell_setting monoclinic
_symmetry_space_group_name_Hall '-P 2ybc'
_symmetry_space_group_name_H-M 'P 1 21/c 1'
_atom_sites_solution_hydrogens geom
_atom_sites_solution_primary direct
_atom_sites_solution_secondary difmap
_audit_creation_method SHELXL-97
_cell_angle_alpha 90.00
_cell_angle_beta 118.910(1)
_cell_angle_gamma 90.00
_cell_formula_units_Z 16
_cell_length_a 14.7111(1)
_cell_length_b 18.6597(2)
_cell_length_c 21.5292(3)
_cell_measurement_reflns_used 42099
_cell_measurement_temperature 150(2)
_cell_measurement_theta_max 27.485
_cell_measurement_theta_min 5.097
_cell_volume 5173.38(11)
_computing_cell_refinement
;
KappaCCD software "DENZO" (Otwinowski & Minor, 1996)
;
_computing_data_collection
;
KappaCCD software "Collect" (Nonius, 2000)
;
_computing_data_reduction
;
KappaCCD software "DENZO" (Otwinowski & Minor, 1996)
;
_computing_molecular_graphics 'WinGX (Farrugia, 2005)'
_computing_publication_material 'XCIF (Sheldrick, 2001)'
_computing_structure_refinement 'SHELXL-97 (Sheldrick, 1997)'
_computing_structure_solution 'SHELXS-97 (Sheldrick, 1990)'
_diffrn_ambient_temperature 150(2)
_diffrn_measured_fraction_theta_full 0.990
_diffrn_measured_fraction_theta_max 0.990
_diffrn_measurement_device_type 'Nonius KappaCCD'
_diffrn_measurement_method 'phi and omega scans'
_diffrn_radiation_monochromator graphite
_diffrn_radiation_source 'fine-focus sealed tube'
_diffrn_radiation_type MoK\a
_diffrn_radiation_wavelength 0.71073
_diffrn_reflns_av_R_equivalents 0.0320
_diffrn_reflns_av_sigmaI/netI 0.0459
_diffrn_reflns_limit_h_max 19
_diffrn_reflns_limit_h_min -19
_diffrn_reflns_limit_k_max 23
_diffrn_reflns_limit_k_min -24
_diffrn_reflns_limit_l_max 27
_diffrn_reflns_limit_l_min -27
_diffrn_reflns_number 22852
_diffrn_reflns_theta_full 27.42
_diffrn_reflns_theta_max 27.42
_diffrn_reflns_theta_min 5.11
_exptl_absorpt_coefficient_mu 0.395
_exptl_absorpt_correction_T_max 0.8841
_exptl_absorpt_correction_T_min 0.8581
_exptl_absorpt_correction_type multi-scan
_exptl_absorpt_process_details 'DENZO/SCALEPACK (Otwinowski & Minor, 1997)'
_exptl_crystal_colour purple
_exptl_crystal_density_diffrn 1.312
_exptl_crystal_density_meas ?
_exptl_crystal_density_method .
_exptl_crystal_description block
_exptl_crystal_F_000 2160
_exptl_crystal_size_max 0.40
_exptl_crystal_size_mid 0.34
_exptl_crystal_size_min 0.32
_refine_diff_density_max 0.302
_refine_diff_density_min -0.452
_refine_diff_density_rms 0.047
_refine_ls_extinction_method none
_refine_ls_goodness_of_fit_ref 1.028
_refine_ls_hydrogen_treatment constr
_refine_ls_matrix_type full
_refine_ls_number_parameters 613
_refine_ls_number_reflns 11654
_refine_ls_number_restraints 0
_refine_ls_restrained_S_all 1.028
_refine_ls_R_factor_all 0.0754
_refine_ls_R_factor_gt 0.0400
_refine_ls_shift/su_max 0.001
_refine_ls_shift/su_mean 0.000
_refine_ls_structure_factor_coef Fsqd
_refine_ls_weighting_details 'calc w=1/[\s^2^(Fo^2^)+(0.0424P)^2^+1.6659P] where P=(Fo^2^+2Fc^2^)/3'
_refine_ls_weighting_scheme calc
_refine_ls_wR_factor_gt 0.0925
_refine_ls_wR_factor_ref 0.1043
_reflns_number_gt 7922
_reflns_number_total 11654
_reflns_threshold_expression >2sigma(I)
_cod_data_source_file ic9009459_si_001_2.cif
_cod_data_source_block 1b
_cod_depositor_comments
;
The following automatic conversions were performed:
'_symmetry_cell_setting' value 'Monoclinic' changed to 'monoclinic'
according to '/home/saulius/struct/CIF-dictionaries/cif_core.dic'
dictionary named 'cif_core.dic' version 2.4.1 from 2010-06-29.

Automatic conversion script
Id: cif_fix_enum 1527 2010-12-29 10:47:43Z saulius 

The following automatic conversions were performed:
data name '_contact_author_fax' replaced with
'_publ_contact_author_fax' as specified in the replacement file
'/home/antanas/src/cod-tools/trunk/data/replacement-values/replacement_tags.lst'.

Automatic conversion script
Id: cif_correct_tags 4998 2017-03-02 13:24:31Z antanas 
;
_cod_original_cell_volume 5173.38(10)
_cod_database_code 4303035

loop_
_symmetry_equiv_pos_as_xyz
'x, y, z'
'-x, y+1/2, -z+1/2'
'-x, -y, -z'
'x, -y-1/2, z-1/2'

loop_
_atom_site_label
_atom_site_type_symbol
_atom_site_fract_x
_atom_site_fract_y
_atom_site_fract_z
_atom_site_U_iso_or_equiv
_atom_site_adp_type
_atom_site_occupancy
_atom_site_symmetry_multiplicity
_atom_site_calc_flag
_atom_site_refinement_flags
_atom_site_disorder_assembly
_atom_site_disorder_group
K1 K 0.37915(3) 0.23408(2) -0.26040(2) 0.03647(11) Uani 1 1 d . . .
K2 K 0.61730(3) -0.06444(2) -0.25805(2) 0.03075(10) Uani 1 1 d . . .
K3 K -0.11978(3) -0.04077(2) -0.24965(2) 0.02877(10) Uani 1 1 d . . .
K4 K 0.11098(3) -0.34066(2) -0.24864(2) 0.03399(11) Uani 1 1 d . . .
N11 N 0.53364(11) -0.18049(8) -0.17735(8) 0.0311(3) Uani 1 1 d . . .
N12 N 0.44777(11) -0.18263(8) -0.32140(8) 0.0310(3) Uani 1 1 d . . .
C11 C 0.57701(15) -0.17756(10) -0.10663(10) 0.0368(4) Uani 1 1 d . . .
H11 H 0.6455 -0.1958 -0.0799 0.044 Uiso 1 1 calc R . .
C12 C 0.53071(16) -0.15021(10) -0.06903(10) 0.0385(5) Uani 1 1 d . . .
H12 H 0.5664 -0.1486 -0.0187 0.046 Uiso 1 1 calc R . .
C13 C 0.42824(15) -0.12490(10) -0.10891(10) 0.0363(4) Uani 1 1 d . . .
H13 H 0.3924 -0.1065 -0.0856 0.044 Uiso 1 1 calc R . .
C14 C 0.38084(14) -0.12695(9) -0.18115(10) 0.0317(4) Uani 1 1 d . . .
H14 H 0.3115 -0.1101 -0.2081 0.038 Uiso 1 1 calc R . .
C15 C 0.43384(13) -0.15403(9) -0.21694(9) 0.0265(4) Uani 1 1 d . . .
C16 C 0.38862(13) -0.15521(9) -0.29253(10) 0.0267(4) Uani 1 1 d . . .
C17 C 0.28620(14) -0.13013(9) -0.33892(10) 0.0329(4) Uani 1 1 d . . .
H17 H 0.2455 -0.1108 -0.3196 0.040 Uiso 1 1 calc R . .
C18 C 0.24575(15) -0.13355(10) -0.41092(10) 0.0386(5) Uani 1 1 d . . .
H18 H 0.1770 -0.1174 -0.4414 0.046 Uiso 1 1 calc R . .
C19 C 0.30630(16) -0.16106(10) -0.43941(11) 0.0400(5) Uani 1 1 d . . .
H19 H 0.2804 -0.1637 -0.4892 0.048 Uiso 1 1 calc R . .
C110 C 0.40495(15) -0.18412(10) -0.39222(10) 0.0360(4) Uani 1 1 d . . .
H110 H 0.4461 -0.2026 -0.4116 0.043 Uiso 1 1 calc R . .
N21 N 0.71413(11) -0.16261(7) -0.31658(8) 0.0279(3) Uani 1 1 d . . .
N22 N 0.79419(11) -0.15170(8) -0.17493(8) 0.0299(3) Uani 1 1 d . . .
C21 C 0.67284(14) -0.16866(9) -0.38705(10) 0.0317(4) Uani 1 1 d . . .
H21 H 0.6211 -0.1348 -0.4155 0.038 Uiso 1 1 calc R . .
C22 C 0.69927(14) -0.22015(10) -0.42186(10) 0.0331(4) Uani 1 1 d . . .
H22 H 0.6674 -0.2213 -0.4722 0.040 Uiso 1 1 calc R . .
C23 C 0.77507(14) -0.27064(9) -0.37989(10) 0.0297(4) Uani 1 1 d . . .
H23 H 0.7949 -0.3073 -0.4016 0.036 Uiso 1 1 calc R . .
C24 C 0.81996(13) -0.26661(9) -0.30778(9) 0.0259(4) Uani 1 1 d . . .
H24 H 0.8715 -0.3005 -0.2792 0.031 Uiso 1 1 calc R . .
C25 C 0.79015(12) -0.21197(8) -0.27482(9) 0.0232(4) Uani 1 1 d . . .
C26 C 0.83244(12) -0.20616(8) -0.19979(9) 0.0241(4) Uani 1 1 d . . .
C27 C 0.90804(13) -0.25457(9) -0.15033(9) 0.0277(4) Uani 1 1 d . . .
H27 H 0.9332 -0.2927 -0.1671 0.033 Uiso 1 1 calc R . .
C28 C 0.94448(14) -0.24650(10) -0.07900(10) 0.0336(4) Uani 1 1 d . . .
H28 H 0.9952 -0.2786 -0.0463 0.040 Uiso 1 1 calc R . .
C29 C 0.90624(16) -0.19039(10) -0.05461(10) 0.0376(5) Uani 1 1 d . . .
H29 H 0.9306 -0.1831 -0.0054 0.045 Uiso 1 1 calc R . .
C210 C 0.83220(15) -0.14637(10) -0.10481(10) 0.0341(4) Uani 1 1 d . . .
H210 H 0.8058 -0.1089 -0.0882 0.041 Uiso 1 1 calc R . .
N31 N -0.20999(11) 0.05224(8) -0.18763(8) 0.0294(3) Uani 1 1 d . . .
N32 N -0.29805(11) 0.04728(8) -0.33045(8) 0.0307(3) Uani 1 1 d . . .
C31 C -0.16390(15) 0.05567(11) -0.11692(10) 0.0378(5) Uani 1 1 d . . .
H31 H -0.1125 0.0207 -0.0907 0.045 Uiso 1 1 calc R . .
C32 C -0.18578(18) 0.10676(12) -0.07894(11) 0.0477(6) Uani 1 1 d . . .
H32 H -0.1508 0.1066 -0.0285 0.057 Uiso 1 1 calc R . .
C33 C -0.26154(17) 0.15868(11) -0.11780(13) 0.0465(6) Uani 1 1 d . . .
H33 H -0.2783 0.1947 -0.0938 0.056 Uiso 1 1 calc R . .
C34 C -0.31028(15) 0.15689(10) -0.18952(12) 0.0372(5) Uani 1 1 d . . .
H34 H -0.3619 0.1916 -0.2158 0.045 Uiso 1 1 calc R . .
C35 C -0.28506(13) 0.10353(9) -0.22608(10) 0.0277(4) Uani 1 1 d . . .
C36 C -0.33137(13) 0.10109(9) -0.30160(10) 0.0275(4) Uani 1 1 d . . .
C37 C -0.40619(14) 0.15234(10) -0.34808(11) 0.0364(5) Uani 1 1 d . . .
H37 H -0.4283 0.1901 -0.3289 0.044 Uiso 1 1 calc R . .
C38 C -0.44579(15) 0.14702(11) -0.42002(11) 0.0423(5) Uani 1 1 d . . .
H38 H -0.4951 0.1811 -0.4506 0.051 Uiso 1 1 calc R . .
C39 C -0.41389(15) 0.09160(12) -0.44850(11) 0.0425(5) Uani 1 1 d . . .
H39 H -0.4416 0.0861 -0.4983 0.051 Uiso 1 1 calc R . .
C310 C -0.34031(14) 0.04525(11) -0.40101(10) 0.0365(4) Uani 1 1 d . . .
H310 H -0.3173 0.0082 -0.4203 0.044 Uiso 1 1 calc R . .
N41 N -0.05956(11) -0.42657(7) -0.33131(8) 0.0274(3) Uani 1 1 d . . .
N42 N 0.01572(11) -0.42278(8) -0.18835(8) 0.0301(3) Uani 1 1 d . . .
C41 C -0.09730(14) -0.42733(9) -0.40162(10) 0.0312(4) Uani 1 1 d . . .
H41 H -0.0530 -0.4103 -0.4191 0.037 Uiso 1 1 calc R . .
C42 C -0.19473(15) -0.45056(10) -0.45108(10) 0.0340(4) Uani 1 1 d . . .
H42 H -0.2171 -0.4491 -0.5005 0.041 Uiso 1 1 calc R . .
C43 C -0.25956(14) -0.47664(10) -0.42479(10) 0.0323(4) Uani 1 1 d . . .
H43 H -0.3274 -0.4934 -0.4566 0.039 Uiso 1 1 calc R . .
C44 C -0.22423(13) -0.47762(9) -0.35349(9) 0.0274(4) Uani 1 1 d . . .
H44 H -0.2675 -0.4958 -0.3357 0.033 Uiso 1 1 calc R . .
C45 C -0.12311(13) -0.45171(8) -0.30514(9) 0.0241(4) Uani 1 1 d . . .
C46 C -0.08292(13) -0.45045(8) -0.22985(9) 0.0252(4) Uani 1 1 d . . .
C47 C -0.14000(14) -0.47607(9) -0.19660(9) 0.0292(4) Uani 1 1 d . . .
H47 H -0.2086 -0.4936 -0.2250 0.035 Uiso 1 1 calc R . .
C48 C -0.09749(15) -0.47583(10) -0.12438(10) 0.0345(4) Uani 1 1 d . . .
H48 H -0.1357 -0.4939 -0.1026 0.041 Uiso 1 1 calc R . .
C49 C 0.00295(16) -0.44867(10) -0.08275(10) 0.0389(5) Uani 1 1 d . . .
H49 H 0.0348 -0.4479 -0.0324 0.047 Uiso 1 1 calc R . .
C410 C 0.05382(15) -0.42294(10) -0.11801(10) 0.0364(4) Uani 1 1 d . . .
H410 H 0.1215 -0.4038 -0.0899 0.044 Uiso 1 1 calc R . .
N1E N 0.43846(12) 0.00003(8) -0.37870(9) 0.0385(4) Uani 1 1 d . . .
H1E H 0.4602 0.0210 -0.4079 0.046 Uiso 1 1 d R . .
H2E H 0.3921 -0.0356 -0.4041 0.046 Uiso 1 1 d R . .
C1E C 0.38509(14) 0.05383(10) -0.35884(10) 0.0334(4) Uani 1 1 d . . .
H3E H 0.4377 0.0874 -0.3248 0.040 Uiso 1 1 calc R . .
H4E H 0.3524 0.0294 -0.3338 0.040 Uiso 1 1 calc R . .
C2E C 0.30316(15) 0.09672(10) -0.41879(11) 0.0382(5) Uani 1 1 d . . .
H5E H 0.3337 0.1202 -0.4457 0.046 Uiso 1 1 calc R . .
H6E H 0.2469 0.0645 -0.4516 0.046 Uiso 1 1 calc R . .
N2E N 0.26024(13) 0.15140(9) -0.39090(11) 0.0527(5) Uani 1 1 d . . .
H7E H 0.2083 0.1290 -0.3861 0.063 Uiso 1 1 d R . .
H8E H 0.2281 0.1846 -0.4266 0.063 Uiso 1 1 d R . .
N1F N 0.58789(12) 0.00189(8) -0.14457(9) 0.0380(4) Uani 1 1 d . . .
H1F H 0.5770 -0.0342 -0.1198 0.046 Uiso 1 1 d R . .
H2F H 0.6488 0.0245 -0.1137 0.046 Uiso 1 1 d R . .
C1F C 0.50344(14) 0.05349(10) -0.16648(10) 0.0328(4) Uani 1 1 d . . .
H3F H 0.4369 0.0274 -0.1929 0.039 Uiso 1 1 calc R . .
H4F H 0.5083 0.0878 -0.1998 0.039 Uiso 1 1 calc R . .
C2F C 0.50006(16) 0.09576(11) -0.10767(11) 0.0386(5) Uani 1 1 d . . .
H5F H 0.4894 0.0627 -0.0758 0.046 Uiso 1 1 calc R . .
H6F H 0.5670 0.1209 -0.0794 0.046 Uiso 1 1 calc R . .
N2F N 0.41503(14) 0.14824(9) -0.13798(10) 0.0486(5) Uani 1 1 d . . .
H7F H 0.4250 0.1796 -0.1022 0.058 Uiso 1 1 d R . .
H8F H 0.3545 0.1238 -0.1499 0.058 Uiso 1 1 d R . .
N1G N 0.05409(11) -0.10597(8) -0.13028(8) 0.0343(4) Uani 1 1 d . . .
H1G H 0.1002 -0.0708 -0.1033 0.041 Uiso 1 1 d R . .
H2G H 0.0311 -0.1285 -0.1024 0.041 Uiso 1 1 d R . .
C1G C 0.10764(14) -0.15785(10) -0.15169(9) 0.0316(4) Uani 1 1 d . . .
H3G H 0.1389 -0.1319 -0.1768 0.038 Uiso 1 1 calc R . .
H4G H 0.0553 -0.1913 -0.1861 0.038 Uiso 1 1 calc R . .
C2G C 0.19174(14) -0.20144(10) -0.09305(10) 0.0344(4) Uani 1 1 d . . .
H5G H 0.2471 -0.1693 -0.0593 0.041 Uiso 1 1 calc R . .
H6G H 0.1625 -0.2278 -0.0669 0.041 Uiso 1 1 calc R . .
N2G N 0.23550(13) -0.25247(9) -0.12381(9) 0.0422(4) Uani 1 1 d . . .
H7G H 0.2762 -0.2836 -0.0879 0.051 Uiso 1 1 d R . .
H8G H 0.2799 -0.2265 -0.1339 0.051 Uiso 1 1 d R . .
N1H N -0.09397(14) -0.09967(9) -0.36532(9) 0.0452(4) Uani 1 1 d . . .
H1H H -0.1547 -0.1218 -0.3972 0.054 Uiso 1 1 d R . .
H2H H -0.0814 -0.0629 -0.3886 0.054 Uiso 1 1 d R . .
C1H C -0.00931(15) -0.15106(11) -0.34084(10) 0.0376(5) Uani 1 1 d . . .
H3H H -0.0159 -0.1847 -0.3077 0.045 Uiso 1 1 calc R . .
H4H H 0.0569 -0.1248 -0.3137 0.045 Uiso 1 1 calc R . .
C2H C -0.00297(15) -0.19437(11) -0.39794(10) 0.0383(5) Uani 1 1 d . . .
H5H H -0.0700 -0.2188 -0.4275 0.046 Uiso 1 1 calc R . .
H6H H 0.0106 -0.1620 -0.4290 0.046 Uiso 1 1 calc R . .
N2H N 0.08030(13) -0.24773(9) -0.36603(10) 0.0460(4) Uani 1 1 d . . .
H7H H 0.1416 -0.2233 -0.3514 0.055 Uiso 1 1 d R . .
H8H H 0.0729 -0.2774 -0.4023 0.055 Uiso 1 1 d R . .

loop_
_atom_site_aniso_label
_atom_site_aniso_U_11
_atom_site_aniso_U_22
_atom_site_aniso_U_33
_atom_site_aniso_U_23
_atom_site_aniso_U_13
_atom_site_aniso_U_12
K1 0.0323(2) 0.0250(2) 0.0596(3) 0.00281(19) 0.0281(2) 0.00042(17)
K2 0.0259(2) 0.0241(2) 0.0423(2) -0.00217(17) 0.01646(18) 0.00391(16)
K3 0.0264(2) 0.02420(19) 0.0358(2) -0.00112(16) 0.01515(17) 0.00575(16)
K4 0.0294(2) 0.0245(2) 0.0528(3) -0.00292(18) 0.0236(2) -0.00204(16)
N11 0.0312(8) 0.0280(8) 0.0368(9) 0.0044(7) 0.0185(7) 0.0043(7)
N12 0.0314(8) 0.0274(8) 0.0386(9) -0.0006(7) 0.0204(7) -0.0010(7)
C11 0.0368(10) 0.0326(10) 0.0394(12) 0.0089(9) 0.0172(9) 0.0053(9)
C12 0.0493(12) 0.0357(11) 0.0340(11) 0.0060(9) 0.0228(10) 0.0011(9)
C13 0.0475(12) 0.0309(10) 0.0436(12) 0.0022(9) 0.0323(10) 0.0017(9)
C14 0.0323(10) 0.0269(9) 0.0431(12) 0.0038(8) 0.0239(9) 0.0008(8)
C15 0.0267(9) 0.0189(8) 0.0377(10) 0.0012(7) 0.0186(8) -0.0008(7)
C16 0.0263(9) 0.0190(8) 0.0397(11) 0.0006(7) 0.0199(8) -0.0023(7)
C17 0.0286(9) 0.0289(10) 0.0434(12) -0.0016(8) 0.0191(9) -0.0034(8)
C18 0.0310(10) 0.0364(11) 0.0406(12) 0.0004(9) 0.0111(9) -0.0042(9)
C19 0.0428(12) 0.0399(11) 0.0346(11) -0.0065(9) 0.0166(10) -0.0111(9)
C110 0.0421(11) 0.0325(10) 0.0390(12) -0.0062(9) 0.0241(10) -0.0065(9)
N21 0.0258(7) 0.0254(8) 0.0304(8) 0.0001(6) 0.0119(7) 0.0029(6)
N22 0.0296(8) 0.0275(8) 0.0337(9) -0.0037(7) 0.0162(7) 0.0030(6)
C21 0.0282(9) 0.0282(10) 0.0325(11) 0.0019(8) 0.0097(8) 0.0027(8)
C22 0.0351(10) 0.0333(10) 0.0278(10) -0.0034(8) 0.0127(8) -0.0052(8)
C23 0.0334(10) 0.0246(9) 0.0381(11) -0.0073(8) 0.0229(9) -0.0050(8)
C24 0.0243(8) 0.0203(8) 0.0362(10) -0.0010(7) 0.0172(8) 0.0002(7)
C25 0.0195(8) 0.0195(8) 0.0314(9) 0.0001(7) 0.0130(7) -0.0018(7)
C26 0.0219(8) 0.0205(8) 0.0325(10) -0.0004(7) 0.0152(7) -0.0013(7)
C27 0.0265(9) 0.0228(9) 0.0364(11) 0.0029(7) 0.0174(8) 0.0010(7)
C28 0.0338(10) 0.0315(10) 0.0325(11) 0.0079(8) 0.0136(8) -0.0003(8)
C29 0.0478(12) 0.0352(10) 0.0300(10) -0.0014(8) 0.0190(9) -0.0045(9)
C210 0.0418(11) 0.0308(10) 0.0346(11) -0.0064(8) 0.0222(9) -0.0020(9)
N31 0.0300(8) 0.0284(8) 0.0324(8) -0.0009(7) 0.0172(7) -0.0008(7)
N32 0.0289(8) 0.0305(8) 0.0340(9) 0.0011(7) 0.0162(7) 0.0047(7)
C31 0.0364(10) 0.0417(11) 0.0366(11) -0.0014(9) 0.0187(9) -0.0094(9)
C32 0.0564(14) 0.0560(14) 0.0383(12) -0.0168(10) 0.0289(11) -0.0260(12)
C33 0.0565(14) 0.0340(11) 0.0677(16) -0.0190(11) 0.0447(13) -0.0147(10)
C34 0.0400(11) 0.0253(10) 0.0581(14) -0.0102(9) 0.0331(10) -0.0064(8)
C35 0.0277(9) 0.0182(8) 0.0459(11) -0.0027(8) 0.0247(9) -0.0026(7)
C36 0.0214(8) 0.0215(8) 0.0424(11) 0.0027(8) 0.0178(8) -0.0004(7)
C37 0.0245(9) 0.0226(9) 0.0657(14) 0.0042(9) 0.0246(10) 0.0009(7)
C38 0.0254(10) 0.0423(12) 0.0482(13) 0.0197(10) 0.0091(9) -0.0009(9)
C39 0.0332(11) 0.0512(13) 0.0382(11) 0.0103(10) 0.0134(9) -0.0019(10)
C310 0.0335(10) 0.0410(11) 0.0350(11) 0.0019(9) 0.0165(9) 0.0006(9)
N41 0.0296(8) 0.0244(7) 0.0322(8) 0.0029(6) 0.0180(7) 0.0009(6)
N42 0.0275(8) 0.0270(8) 0.0332(9) 0.0008(6) 0.0128(7) -0.0024(6)
C41 0.0354(10) 0.0268(9) 0.0372(11) 0.0061(8) 0.0222(9) 0.0040(8)
C42 0.0418(11) 0.0331(10) 0.0273(10) 0.0018(8) 0.0168(9) 0.0037(9)
C43 0.0293(9) 0.0303(10) 0.0323(10) -0.0001(8) 0.0108(8) -0.0006(8)
C44 0.0256(9) 0.0239(9) 0.0336(10) 0.0021(7) 0.0151(8) 0.0007(7)
C45 0.0246(8) 0.0177(8) 0.0319(9) 0.0021(7) 0.0152(7) 0.0025(7)
C46 0.0248(8) 0.0181(8) 0.0324(9) 0.0011(7) 0.0136(7) 0.0035(7)
C47 0.0273(9) 0.0279(9) 0.0338(10) -0.0014(8) 0.0157(8) -0.0008(8)
C48 0.0419(11) 0.0324(10) 0.0356(11) 0.0018(8) 0.0239(9) 0.0028(9)
C49 0.0475(12) 0.0380(11) 0.0273(10) -0.0015(8) 0.0150(9) 0.0005(9)
C410 0.0330(10) 0.0346(10) 0.0321(11) -0.0023(8) 0.0083(9) -0.0035(8)
N1E 0.0330(8) 0.0299(8) 0.0528(10) 0.0019(7) 0.0209(8) -0.0010(7)
C1E 0.0317(10) 0.0351(10) 0.0340(10) 0.0013(8) 0.0165(8) -0.0033(8)
C2E 0.0350(10) 0.0374(11) 0.0458(12) 0.0056(9) 0.0223(9) 0.0018(9)
N2E 0.0413(10) 0.0334(9) 0.0881(15) -0.0038(9) 0.0350(10) 0.0005(8)
N1F 0.0385(9) 0.0276(8) 0.0555(11) -0.0005(7) 0.0288(8) -0.0004(7)
C1F 0.0310(10) 0.0315(10) 0.0362(10) 0.0039(8) 0.0166(8) -0.0006(8)
C2F 0.0409(11) 0.0384(11) 0.0444(12) 0.0044(9) 0.0269(10) 0.0052(9)
N2F 0.0505(11) 0.0341(9) 0.0774(13) 0.0094(9) 0.0439(10) 0.0083(8)
N1G 0.0315(8) 0.0257(8) 0.0414(9) 0.0030(7) 0.0143(7) -0.0015(7)
C1G 0.0312(9) 0.0321(10) 0.0293(10) 0.0024(8) 0.0130(8) -0.0042(8)
C2G 0.0315(10) 0.0361(10) 0.0361(11) 0.0024(8) 0.0166(9) 0.0040(8)
N2G 0.0396(9) 0.0372(9) 0.0568(11) -0.0001(8) 0.0288(9) 0.0022(8)
N1H 0.0553(11) 0.0344(9) 0.0623(12) -0.0150(8) 0.0415(10) -0.0111(8)
C1H 0.0420(11) 0.0393(11) 0.0363(11) -0.0069(9) 0.0227(9) -0.0132(9)
C2H 0.0395(11) 0.0398(11) 0.0410(12) -0.0047(9) 0.0237(9) -0.0021(9)
N2H 0.0398(9) 0.0400(10) 0.0618(12) -0.0003(9) 0.0273(9) -0.0029(8)

loop_
_atom_type_symbol
_atom_type_description
_atom_type_scat_dispersion_real
_atom_type_scat_dispersion_imag
_atom_type_scat_source
C C 0.0033 0.0016 'International Tables Vol C Tables 4.2.6.8 and 6.1.1.4'
H H 0.0000 0.0000 'International Tables Vol C Tables 4.2.6.8 and 6.1.1.4'
K K 0.2009 0.2494 'International Tables Vol C Tables 4.2.6.8 and 6.1.1.4'
N N 0.0061 0.0033 'International Tables Vol C Tables 4.2.6.8 and 6.1.1.4'

loop_
_geom_angle_atom_site_label_1
_geom_angle_atom_site_label_2
_geom_angle_atom_site_label_3
_geom_angle
_geom_angle_site_symmetry_1
_geom_angle_site_symmetry_3
_geom_angle_publ_flag
N11 K1 N12 59.01(4) 2_654 2_654 ?
N11 K1 N2F 146.50(5) 2_654 . ?
N12 K1 N2F 91.41(5) 2_654 . ?
N11 K1 N2E 92.33(5) 2_654 . ?
N12 K1 N2E 147.65(5) 2_654 . ?
N2F K1 N2E 110.00(6) . . ?
N11 K1 C26 107.83(5) 2_654 2_654 ?
N12 K1 C26 118.62(4) 2_654 2_654 ?
N2F K1 C26 99.88(5) . 2_654 ?
N2E K1 C26 82.32(5) . 2_654 ?
N11 K1 N22 81.91(4) 2_654 2_654 ?
N12 K1 N22 101.79(4) 2_654 2_654 ?
N2F K1 N22 122.50(4) . 2_654 ?
N2E K1 N22 87.19(4) . 2_654 ?
C26 K1 N22 26.25(4) 2_654 2_654 ?
N11 K1 C25 123.16(4) 2_654 2_654 ?
N12 K1 C25 105.23(4) 2_654 2_654 ?
N2F K1 C25 76.85(5) . 2_654 ?
N2E K1 C25 103.16(5) . 2_654 ?
C26 K1 C25 26.94(4) 2_654 2_654 ?
N22 K1 C25 45.65(4) 2_654 2_654 ?
N11 K1 N21 108.35(4) 2_654 2_654 ?
N12 K1 N21 80.08(4) 2_654 2_654 ?
N2F K1 N21 78.50(4) . 2_654 ?
N2E K1 N21 126.76(4) . 2_654 ?
C26 K1 N21 44.97(4) 2_654 2_654 ?
N22 K1 N21 50.23(4) 2_654 2_654 ?
C25 K1 N21 25.18(4) 2_654 2_654 ?
N11 K1 K2 59.42(3) 2_654 2_654 ?
N12 K1 K2 54.04(3) 2_654 2_654 ?
N2F K1 K2 117.77(4) . 2_654 ?
N2E K1 K2 126.61(4) . 2_654 ?
C26 K1 K2 67.77(3) 2_654 2_654 ?
N22 K1 K2 47.75(3) 2_654 2_654 ?
C25 K1 K2 67.86(3) 2_654 2_654 ?
N21 K1 K2 48.96(3) 2_654 2_654 ?
N22 K2 N1E 162.07(5) . . ?
N22 K2 N21 55.30(4) . . ?
N1E K2 N21 106.83(4) . . ?
N22 K2 N1F 100.06(4) . . ?
N1E K2 N1F 97.71(5) . . ?
N21 K2 N1F 155.24(4) . . ?
N22 K2 N12 99.53(4) . . ?
N1E K2 N12 73.43(4) . . ?
N21 K2 N12 79.79(4) . . ?
N1F K2 N12 104.67(4) . . ?
N22 K2 N31 79.17(4) . 1_655 ?
N1E K2 N31 108.44(4) . 1_655 ?
N21 K2 N31 101.10(4) . 1_655 ?
N1F K2 N31 73.53(4) . 1_655 ?
N12 K2 N31 177.47(4) . 1_655 ?
N22 K2 N32 103.08(4) . 1_655 ?
N1E K2 N32 72.11(4) . 1_655 ?
N21 K2 N32 79.29(4) . 1_655 ?
N1F K2 N32 112.21(4) . 1_655 ?
N12 K2 N32 131.95(4) . 1_655 ?
N31 K2 N32 50.57(4) 1_655 1_655 ?
N22 K2 N11 76.03(4) . . ?
N1E K2 N11 109.15(4) . . ?
N21 K2 N11 101.18(4) . . ?
N1F K2 N11 66.76(4) . . ?
N12 K2 N11 49.66(4) . . ?
N31 K2 N11 127.82(4) 1_655 . ?
N32 K2 N11 178.38(4) 1_655 . ?
N22 K2 C35 103.47(4) . 1_655 ?
N1E K2 C35 84.86(4) . 1_655 ?
N21 K2 C35 114.68(4) . 1_655 ?
N1F K2 C35 70.13(4) . 1_655 ?
N12 K2 C35 156.96(4) . 1_655 ?
N31 K2 C35 24.32(4) 1_655 1_655 ?
N32 K2 C35 42.78(4) 1_655 1_655 ?
N11 K2 C35 135.96(4) . 1_655 ?
N22 K2 C36 115.65(4) . 1_655 ?
N1E K2 C36 66.84(4) . 1_655 ?
N21 K2 C36 103.16(4) . 1_655 ?
N1F K2 C36 89.33(4) . 1_655 ?
N12 K2 C36 139.30(4) . 1_655 ?
N31 K2 C36 42.92(4) 1_655 1_655 ?
N32 K2 C36 23.95(4) 1_655 1_655 ?
N11 K2 C36 155.41(4) . 1_655 ?
C35 K2 C36 24.25(4) 1_655 1_655 ?
N22 K2 C16 110.36(4) . . ?
N1E K2 C16 69.58(4) . . ?
N21 K2 C16 102.78(4) . . ?
N1F K2 C16 82.44(4) . . ?
N12 K2 C16 23.21(4) . . ?
N31 K2 C16 155.48(4) 1_655 . ?
N32 K2 C16 140.49(4) 1_655 . ?
N11 K2 C16 41.00(4) . . ?
C35 K2 C16 139.52(4) 1_655 . ?
C36 K2 C16 133.99(4) 1_655 . ?
N22 K2 K1 53.38(3) . 2_644 ?
N1E K2 K1 117.69(3) . 2_644 ?
N21 K2 K1 56.10(3) . 2_644 ?
N1F K2 K1 109.30(3) . 2_644 ?
N12 K2 K1 46.15(3) . 2_644 ?
N31 K2 K1 132.49(3) 1_655 2_644 ?
N32 K2 K1 135.39(3) 1_655 2_644 ?
N11 K2 K1 45.11(3) . 2_644 ?
C35 K2 K1 156.81(3) 1_655 2_644 ?
C36 K2 K1 159.18(3) 1_655 2_644 ?
C16 K2 K1 60.35(3) . 2_644 ?
N32 K3 N31 56.14(4) . . ?
N32 K3 N1G 160.68(5) . . ?
N31 K3 N1G 104.54(4) . . ?
N32 K3 N1H 99.03(5) . . ?
N31 K3 N1H 154.92(5) . . ?
N1G K3 N1H 100.21(5) . . ?
N32 K3 N21 81.68(4) . 1_455 ?
N31 K3 N21 102.67(4) . 1_455 ?
N1G K3 N21 105.25(4) . 1_455 ?
N1H K3 N21 74.19(4) . 1_455 ?
N32 K3 N41 102.84(4) . 2_554 ?
N31 K3 N41 77.74(4) . 2_554 ?
N1G K3 N41 69.49(4) . 2_554 ?
N1H K3 N41 107.79(4) . 2_554 ?
N21 K3 N41 174.53(4) 1_455 2_554 ?
N32 K3 N22 101.89(4) . 1_455 ?
N31 K3 N22 77.04(4) . 1_455 ?
N1G K3 N22 71.18(4) . 1_455 ?
N1H K3 N22 115.38(4) . 1_455 ?
N21 K3 N22 50.06(4) 1_455 1_455 ?
N41 K3 N22 125.29(4) 2_554 1_455 ?
N32 K3 N42 80.77(4) . 2_554 ?
N31 K3 N42 101.13(4) . 2_554 ?
N1G K3 N42 104.89(4) . 2_554 ?
N1H K3 N42 68.21(4) . 2_554 ?
N21 K3 N42 135.03(4) 1_455 2_554 ?
N41 K3 N42 49.58(4) 2_554 2_554 ?
N22 K3 N42 174.85(4) 1_455 2_554 ?
N32 K3 C25 105.69(4) . 1_455 ?
N31 K3 C25 114.16(4) . 1_455 ?
N1G K3 C25 81.65(4) . 1_455 ?
N1H K3 C25 73.19(4) . 1_455 ?
N21 K3 C25 24.14(4) 1_455 1_455 ?
N41 K3 C25 150.92(4) 2_554 1_455 ?
N22 K3 C25 42.38(4) 1_455 1_455 ?
N42 K3 C25 141.40(4) 2_554 1_455 ?
N32 K3 C26 115.98(4) . 1_455 ?
N31 K3 C26 100.74(4) . 1_455 ?
N1G K3 C26 64.56(4) . 1_455 ?
N1H K3 C26 93.38(4) . 1_455 ?
N21 K3 C26 42.51(4) 1_455 1_455 ?
N41 K3 C26 132.02(4) 2_554 1_455 ?
N22 K3 C26 23.69(4) 1_455 1_455 ?
N42 K3 C26 157.58(4) 2_554 1_455 ?
C25 K3 C26 24.04(4) 1_455 1_455 ?
N32 K3 K4 56.38(3) . 2_554 ?
N31 K3 K4 55.07(3) . 2_554 ?
N1G K3 K4 114.29(3) . 2_554 ?
N1H K3 K4 110.45(4) . 2_554 ?
N21 K3 K4 138.05(3) 1_455 2_554 ?
N41 K3 K4 46.50(3) 2_554 2_554 ?
N22 K3 K4 131.97(3) 1_455 2_554 ?
N42 K3 K4 46.07(3) 2_554 2_554 ?
C25 K3 K4 161.79(3) 1_455 2_554 ?
C26 K3 K4 155.53(3) 1_455 2_554 ?
N32 K3 K2 55.02(3) . 1_455 ?
N31 K3 K2 53.57(3) . 1_455 ?
N1G K3 K2 115.93(3) . 1_455 ?
N1H K3 K2 117.72(4) . 1_455 ?
N21 K3 K2 49.14(3) 1_455 1_455 ?
N41 K3 K2 131.20(3) 2_554 1_455 ?
N22 K3 K2 46.87(3) 1_455 1_455 ?
N42 K3 K2 135.66(3) 2_554 1_455 ?
C25 K3 K2 64.85(3) 1_455 1_455 ?
C26 K3 K2 63.65(3) 1_455 1_455 ?
K4 K3 K2 98.893(12) 2_554 1_455 ?
N41 K4 N42 58.59(4) . . ?
N41 K4 N2H 94.27(5) . . ?
N42 K4 N2H 146.06(5) . . ?
N41 K4 N2G 152.31(5) . . ?
N42 K4 N2G 96.56(5) . . ?
N2H K4 N2G 103.19(5) . . ?
N41 K4 C35 105.37(5) . 2_544 ?
N42 K4 C35 123.42(4) . 2_544 ?
N2H K4 C35 80.78(5) . 2_544 ?
N2G K4 C35 98.60(5) . 2_544 ?
N41 K4 C36 119.54(4) . 2_544 ?
N42 K4 C36 108.89(5) . 2_544 ?
N2H K4 C36 102.13(5) . 2_544 ?
N2G K4 C36 77.88(5) . 2_544 ?
C35 K4 C36 26.95(5) 2_544 2_544 ?
N41 K4 N31 79.59(4) . 2_544 ?
N42 K4 N31 107.26(4) . 2_544 ?
N2H K4 N31 84.84(4) . 2_544 ?
N2G K4 N31 122.81(4) . 2_544 ?
C35 K4 N31 25.88(4) 2_544 2_544 ?
C36 K4 N31 45.49(4) 2_544 2_544 ?
N41 K4 N32 103.94(4) . 2_544 ?
N42 K4 N32 83.68(4) . 2_544 ?
N2H K4 N32 125.51(4) . 2_544 ?
N2G K4 N32 83.31(4) . 2_544 ?
C35 K4 N32 45.05(4) 2_544 2_544 ?
C36 K4 N32 25.40(4) 2_544 2_544 ?
N31 K4 N32 50.20(4) 2_544 2_544 ?
N41 K4 K3 56.07(3) . 2_544 ?
N42 K4 K3 58.83(3) . 2_544 ?
N2H K4 K3 125.27(4) . 2_544 ?
N2G K4 K3 124.26(4) . 2_544 ?
C35 K4 K3 67.71(3) 2_544 2_544 ?
C36 K4 K3 67.35(3) 2_544 2_544 ?
N31 K4 K3 48.43(3) 2_544 2_544 ?
N32 K4 K3 47.91(3) 2_544 2_544 ?
C11 N11 C15 117.81(15) . . ?
C11 N11 K1 119.84(12) . 2_644 ?
C15 N11 K1 120.65(11) . 2_644 ?
C11 N11 K2 118.02(11) . . ?
C15 N11 K2 89.79(9) . . ?
K1 N11 K2 75.47(4) 2_644 . ?
C110 N12 C16 117.75(15) . . ?
C110 N12 K1 119.62(12) . 2_644 ?
C16 N12 K1 120.32(11) . 2_644 ?
C110 N12 K2 110.51(11) . . ?
C16 N12 K2 94.91(10) . . ?
K1 N12 K2 79.80(4) 2_644 . ?
N11 C11 C12 125.63(18) . . ?
N11 C11 H11 117.2 . . ?
C12 C11 H11 117.2 . . ?
C11 C12 C13 116.88(18) . . ?
C11 C12 H12 121.6 . . ?
C13 C12 H12 121.6 . . ?
C14 C13 C12 119.52(17) . . ?
C14 C13 H13 120.2 . . ?
C12 C13 H13 120.2 . . ?
C13 C14 C15 120.95(17) . . ?
C13 C14 H14 119.5 . . ?
C15 C14 H14 119.5 . . ?
N11 C15 C14 119.17(16) . . ?
N11 C15 C16 117.81(15) . . ?
C14 C15 C16 123.01(15) . . ?
N12 C16 C17 119.09(16) . . ?
N12 C16 C15 117.89(15) . . ?
C17 C16 C15 123.02(16) . . ?
N12 C16 K2 61.88(9) . . ?
C17 C16 K2 124.76(11) . . ?
C15 C16 K2 83.16(9) . . ?
C18 C17 C16 120.83(18) . . ?
C18 C17 H17 119.6 . . ?
C16 C17 H17 119.6 . . ?
C17 C18 C19 119.56(18) . . ?
C17 C18 H18 120.2 . . ?
C19 C18 H18 120.2 . . ?
C110 C19 C18 117.25(18) . . ?
C110 C19 H19 121.4 . . ?
C18 C19 H19 121.4 . . ?
N12 C110 C19 125.52(18) . . ?
N12 C110 H110 117.2 . . ?
C19 C110 H110 117.2 . . ?
C21 N21 C25 117.34(14) . . ?
C21 N21 K2 119.21(11) . . ?
C25 N21 K2 122.55(10) . . ?
C21 N21 K3 114.09(11) . 1_655 ?
C25 N21 K3 88.78(9) . 1_655 ?
K2 N21 K3 77.48(3) . 1_655 ?
C21 N21 K1 117.14(11) . 2_644 ?
C25 N21 K1 71.52(9) . 2_644 ?
K2 N21 K1 74.94(3) . 2_644 ?
K3 N21 K1 128.62(5) 1_655 2_644 ?
C210 N22 C26 117.64(15) . . ?
C210 N22 K2 115.04(11) . . ?
C26 N22 K2 126.40(11) . . ?
C210 N22 K1 111.34(11) . 2_644 ?
C26 N22 K1 73.82(9) . 2_644 ?
K2 N22 K1 78.87(4) . 2_644 ?
C210 N22 K3 117.65(11) . 1_655 ?
C26 N22 K3 87.00(9) . 1_655 ?
K2 N22 K3 77.29(4) . 1_655 ?
K1 N22 K3 130.84(5) 2_644 1_655 ?
N21 C21 C22 125.41(16) . . ?
N21 C21 H21 117.3 . . ?
C22 C21 H21 117.3 . . ?
C21 C22 C23 117.42(17) . . ?
C21 C22 H22 121.3 . . ?
C23 C22 H22 121.3 . . ?
C24 C23 C22 119.48(16) . . ?
C24 C23 H23 120.3 . . ?
C22 C23 H23 120.3 . . ?
C23 C24 C25 120.61(16) . . ?
C23 C24 H24 119.7 . . ?
C25 C24 H24 119.7 . . ?
N21 C25 C24 119.73(15) . . ?
N21 C25 C26 117.11(14) . . ?
C24 C25 C26 123.13(15) . . ?
N21 C25 K1 83.30(9) . 2_644 ?
C24 C25 K1 111.46(10) . 2_644 ?
C26 C25 K1 73.15(9) . 2_644 ?
N21 C25 K3 67.08(8) . 1_655 ?
C24 C25 K3 124.11(10) . 1_655 ?
C26 C25 K3 79.93(9) . 1_655 ?
K1 C25 K3 124.28(5) 2_644 1_655 ?
N22 C26 C25 117.12(14) . . ?
N22 C26 C27 119.34(15) . . ?
C25 C26 C27 123.50(15) . . ?
N22 C26 K1 79.93(9) . 2_644 ?
C25 C26 K1 79.91(9) . 2_644 ?
C27 C26 K1 107.62(10) . 2_644 ?
N22 C26 K3 69.31(9) . 1_655 ?
C25 C26 K3 76.03(9) . 1_655 ?
C27 C26 K3 126.52(10) . 1_655 ?
K1 C26 K3 125.46(5) 2_644 1_655 ?
C28 C27 C26 120.55(16) . . ?
C28 C27 H27 119.7 . . ?
C26 C27 H27 119.7 . . ?
C27 C28 C29 119.41(17) . . ?
C27 C28 H28 120.3 . . ?
C29 C28 H28 120.3 . . ?
C210 C29 C28 117.35(17) . . ?
C210 C29 H29 121.3 . . ?
C28 C29 H29 121.3 . . ?
N22 C210 C29 125.70(17) . . ?
N22 C210 H210 117.2 . . ?
C29 C210 H210 117.2 . . ?
C31 N31 C35 117.70(16) . . ?
C31 N31 K3 117.66(12) . . ?
C35 N31 K3 123.40(11) . . ?
C31 N31 K2 115.59(11) . 1_455 ?
C35 N31 K2 88.01(9) . 1_455 ?
K3 N31 K2 78.68(4) . 1_455 ?
C31 N31 K4 112.28(11) . 2_554 ?
C35 N31 K4 72.89(9) . 2_554 ?
K3 N31 K4 76.49(4) . 2_554 ?
K2 N31 K4 131.99(5) 1_455 2_554 ?
C310 N32 C36 117.29(15) . . ?
C310 N32 K3 117.46(12) . . ?
C36 N32 K3 124.13(11) . . ?
C310 N32 K2 117.37(11) . 1_455 ?
C36 N32 K2 87.05(10) . 1_455 ?
K3 N32 K2 77.74(4) . 1_455 ?
C310 N32 K4 115.47(11) . 2_554 ?
C36 N32 K4 71.90(9) . 2_554 ?
K3 N32 K4 75.70(4) . 2_554 ?
K2 N32 K4 127.05(5) 1_455 2_554 ?
N31 C31 C32 124.6(2) . . ?
N31 C31 H31 117.7 . . ?
C32 C31 H31 117.7 . . ?
C31 C32 C33 117.67(19) . . ?
C31 C32 H32 121.2 . . ?
C33 C32 H32 121.2 . . ?
C34 C33 C32 119.49(19) . . ?
C34 C33 H33 120.3 . . ?
C32 C33 H33 120.3 . . ?
C33 C34 C35 120.80(19) . . ?
C33 C34 H34 119.6 . . ?
C35 C34 H34 119.6 . . ?
N31 C35 C34 119.70(17) . . ?
N31 C35 C36 117.39(15) . . ?
C34 C35 C36 122.88(16) . . ?
N31 C35 K4 81.23(9) . 2_554 ?
C34 C35 K4 108.99(11) . 2_554 ?
C36 C35 K4 77.70(9) . 2_554 ?
N31 C35 K2 67.67(8) . 1_455 ?
C34 C35 K2 124.22(11) . 1_455 ?
C36 C35 K2 79.44(9) . 1_455 ?
K4 C35 K2 126.31(5) 2_554 1_455 ?
N32 C36 C35 117.06(15) . . ?
N32 C36 C37 119.16(17) . . ?
C35 C36 C37 123.73(16) . . ?
N32 C36 K4 82.70(9) . 2_554 ?
C35 C36 K4 75.34(9) . 2_554 ?
C37 C36 K4 109.40(11) . 2_554 ?
N32 C36 K2 69.00(9) . 1_455 ?
C35 C36 K2 76.31(9) . 1_455 ?
C37 C36 K2 126.62(11) . 1_455 ?
K4 C36 K2 123.91(5) 2_554 1_455 ?
C38 C37 C36 120.22(18) . . ?
C38 C37 H37 119.9 . . ?
C36 C37 H37 119.9 . . ?
C37 C38 C39 120.10(18) . . ?
C37 C38 H38 119.9 . . ?
C39 C38 H38 119.9 . . ?
C310 C39 C38 116.77(19) . . ?
C310 C39 H39 121.6 . . ?
C38 C39 H39 121.6 . . ?
N32 C310 C39 126.42(19) . . ?
N32 C310 H310 116.8 . . ?
C39 C310 H310 116.8 . . ?
C41 N41 C45 117.66(15) . . ?
C41 N41 K4 118.93(11) . . ?
C45 N41 K4 120.84(11) . . ?
C41 N41 K3 113.22(10) . 2_544 ?
C45 N41 K3 95.42(9) . 2_544 ?
K4 N41 K3 77.43(4) . 2_544 ?
C410 N42 C46 117.70(15) . . ?
C410 N42 K4 119.96(12) . . ?
C46 N42 K4 120.73(11) . . ?
C410 N42 K3 115.67(11) . 2_544 ?
C46 N42 K3 92.09(9) . 2_544 ?
K4 N42 K3 75.10(4) . 2_544 ?
N41 C41 C42 125.84(17) . . ?
N41 C41 H41 117.1 . . ?
C42 C41 H41 117.1 . . ?
C41 C42 C43 116.79(17) . . ?
C41 C42 H42 121.6 . . ?
C43 C42 H42 121.6 . . ?
C44 C43 C42 119.56(17) . . ?
C44 C43 H43 120.2 . . ?
C42 C43 H43 120.2 . . ?
C43 C44 C45 120.88(16) . . ?
C43 C44 H44 119.6 . . ?
C45 C44 H44 119.6 . . ?
N41 C45 C44 119.25(15) . . ?
N41 C45 C46 117.65(15) . . ?
C44 C45 C46 123.10(15) . . ?
N42 C46 C47 119.32(15) . . ?
N42 C46 C45 117.84(15) . . ?
C47 C46 C45 122.84(15) . . ?
C48 C47 C46 120.93(16) . . ?
C48 C47 H47 119.5 . . ?
C46 C47 H47 119.5 . . ?
C47 C48 C49 119.34(17) . . ?
C47 C48 H48 120.3 . . ?
C49 C48 H48 120.3 . . ?
C410 C49 C48 117.21(17) . . ?
C410 C49 H49 121.4 . . ?
C48 C49 H49 121.4 . . ?
N42 C410 C49 125.47(17) . . ?
N42 C410 H410 117.3 . . ?
C49 C410 H410 117.3 . . ?
C1E N1E K2 113.83(11) . . ?
C1E N1E H1E 108.8 . . ?
K2 N1E H1E 108.8 . . ?
C1E N1E H2E 108.8 . . ?
K2 N1E H2E 108.8 . . ?
H1E N1E H2E 107.7 . . ?
N1E C1E C2E 115.89(16) . . ?
N1E C1E H3E 108.3 . . ?
C2E C1E H3E 108.3 . . ?
N1E C1E H4E 108.3 . . ?
C2E C1E H4E 108.3 . . ?
H3E C1E H4E 107.4 . . ?
N2E C2E C1E 110.07(17) . . ?
N2E C2E H5E 109.6 . . ?
C1E C2E H5E 109.6 . . ?
N2E C2E H6E 109.6 . . ?
C1E C2E H6E 109.6 . . ?
H5E C2E H6E 108.2 . . ?
C2E N2E K1 125.54(12) . . ?
C2E N2E H7E 106.0 . . ?
K1 N2E H7E 105.9 . . ?
C2E N2E H8E 105.9 . . ?
K1 N2E H8E 105.9 . . ?
H7E N2E H8E 106.2 . . ?
C1F N1F K2 116.88(11) . . ?
C1F N1F H1F 108.1 . . ?
K2 N1F H1F 108.1 . . ?
C1F N1F H2F 108.1 . . ?
K2 N1F H2F 108.1 . . ?
H1F N1F H2F 107.3 . . ?
N1F C1F C2F 116.18(16) . . ?
N1F C1F H3F 108.2 . . ?
C2F C1F H3F 108.2 . . ?
N1F C1F H4F 108.2 . . ?
C2F C1F H4F 108.2 . . ?
H3F C1F H4F 107.4 . . ?
N2F C2F C1F 109.95(16) . . ?
N2F C2F H5F 109.7 . . ?
C1F C2F H5F 109.7 . . ?
N2F C2F H6F 109.7 . . ?
C1F C2F H6F 109.7 . . ?
H5F C2F H6F 108.2 . . ?
C2F N2F K1 120.82(12) . . ?
C2F N2F H7F 107.1 . . ?
K1 N2F H7F 107.1 . . ?
C2F N2F H8F 107.1 . . ?
K1 N2F H8F 107.1 . . ?
H7F N2F H8F 106.8 . . ?
C1G N1G K3 112.44(11) . . ?
C1G N1G H1G 109.1 . . ?
K3 N1G H1G 109.1 . . ?
C1G N1G H2G 109.1 . . ?
K3 N1G H2G 109.1 . . ?
H1G N1G H2G 107.8 . . ?
N1G C1G C2G 116.34(15) . . ?
N1G C1G H3G 108.2 . . ?
C2G C1G H3G 108.2 . . ?
N1G C1G H4G 108.2 . . ?
C2G C1G H4G 108.2 . . ?
H3G C1G H4G 107.4 . . ?
N2G C2G C1G 109.39(15) . . ?
N2G C2G H5G 109.8 . . ?
C1G C2G H5G 109.8 . . ?
N2G C2G H6G 109.8 . . ?
C1G C2G H6G 109.8 . . ?
H5G C2G H6G 108.2 . . ?
C2G N2G K4 124.18(11) . . ?
C2G N2G H7G 106.3 . . ?
K4 N2G H7G 106.3 . . ?
C2G N2G H8G 106.3 . . ?
K4 N2G H8G 106.3 . . ?
H7G N2G H8G 106.4 . . ?
C1H N1H K3 112.47(12) . . ?
C1H N1H H1H 109.1 . . ?
K3 N1H H1H 109.1 . . ?
C1H N1H H2H 109.1 . . ?
K3 N1H H2H 109.1 . . ?
H1H N1H H2H 107.8 . . ?
N1H C1H C2H 115.89(16) . . ?
N1H C1H H3H 108.3 . . ?
C2H C1H H3H 108.3 . . ?
N1H C1H H4H 108.3 . . ?
C2H C1H H4H 108.3 . . ?
H3H C1H H4H 107.4 . . ?
N2H C2H C1H 110.37(16) . . ?
N2H C2H H5H 109.6 . . ?
C1H C2H H5H 109.6 . . ?
N2H C2H H6H 109.6 . . ?
C1H C2H H6H 109.6 . . ?
H5H C2H H6H 108.1 . . ?
C2H N2H K4 123.67(12) . . ?
C2H N2H H7H 106.4 . . ?
K4 N2H H7H 106.4 . . ?
C2H N2H H8H 106.4 . . ?
K4 N2H H8H 106.4 . . ?
H7H N2H H8H 106.5 . . ?

loop_
_geom_bond_atom_site_label_1
_geom_bond_atom_site_label_2
_geom_bond_distance
_geom_bond_site_symmetry_2
_geom_bond_publ_flag
K1 N11 2.7650(15) 2_654 ?
K1 N12 2.7685(15) 2_654 ?
K1 N2F 2.9060(18) . ?
K1 N2E 2.9296(19) . ?
K1 C26 3.0145(16) 2_654 ?
K1 N22 3.0904(15) 2_654 ?
K1 C25 3.1011(16) 2_654 ?
K1 N21 3.2473(15) 2_654 ?
K1 K2 3.7781(5) 2_654 ?
K2 N22 2.8501(15) . ?
K2 N1E 2.9169(16) . ?
K2 N21 2.9511(15) . ?
K2 N1F 2.9512(16) . ?
K2 N12 3.1073(15) . ?
K2 N31 3.1257(15) 1_655 ?
K2 N32 3.1942(16) 1_655 ?
K2 N11 3.3599(15) . ?
K2 C35 3.3770(16) 1_655 ?
K2 C36 3.4169(17) 1_655 ?
K2 C16 3.5103(17) . ?
K2 K1 3.7781(5) 2_644 ?
K3 N32 2.8622(15) . ?
K3 N31 2.8757(15) . ?
K3 N1G 2.8761(15) . ?
K3 N1H 2.9099(16) . ?
K3 N21 3.1323(14) 1_455 ?
K3 N41 3.1770(14) 2_554 ?
K3 N22 3.2315(15) 1_455 ?
K3 N42 3.3089(15) 2_554 ?
K3 C25 3.4000(16) 1_455 ?
K3 C26 3.4496(16) 1_455 ?
K3 K4 3.7372(5) 2_554 ?
K3 K2 3.8094(5) 1_455 ?
K4 N41 2.7776(15) . ?
K4 N42 2.7850(15) . ?
K4 N2H 2.9147(18) . ?
K4 N2G 2.9199(17) . ?
K4 C35 3.0475(17) 2_544 ?
K4 C36 3.0777(17) 2_544 ?
K4 N31 3.1512(15) 2_544 ?
K4 N32 3.2116(15) 2_544 ?
K4 K3 3.7372(5) 2_544 ?
N11 C11 1.338(2) . ?
N11 C15 1.384(2) . ?
N11 K1 2.7650(15) 2_644 ?
N12 C110 1.339(2) . ?
N12 C16 1.389(2) . ?
N12 K1 2.7685(15) 2_644 ?
C11 C12 1.383(3) . ?
C11 H11 0.9500 . ?
C12 C13 1.408(3) . ?
C12 H12 0.9500 . ?
C13 C14 1.363(3) . ?
C13 H13 0.9500 . ?
C14 C15 1.428(2) . ?
C14 H14 0.9500 . ?
C15 C16 1.430(2) . ?
C16 C17 1.425(2) . ?
C17 C18 1.367(3) . ?
C17 H17 0.9500 . ?
C18 C19 1.400(3) . ?
C18 H18 0.9500 . ?
C19 C110 1.378(3) . ?
C19 H19 0.9500 . ?
C110 H110 0.9500 . ?
N21 C21 1.339(2) . ?
N21 C25 1.391(2) . ?
N21 K3 3.1323(14) 1_655 ?
N21 K1 3.2473(15) 2_644 ?
N22 C210 1.336(2) . ?
N22 C26 1.388(2) . ?
N22 K1 3.0904(15) 2_644 ?
N22 K3 3.2315(15) 1_655 ?
C21 C22 1.385(3) . ?
C21 H21 0.9500 . ?
C22 C23 1.405(3) . ?
C22 H22 0.9500 . ?
C23 C24 1.364(2) . ?
C23 H23 0.9500 . ?
C24 C25 1.427(2) . ?
C24 H24 0.9500 . ?
C25 C26 1.427(2) . ?
C25 K1 3.1011(16) 2_644 ?
C25 K3 3.4000(16) 1_655 ?
C26 C27 1.429(2) . ?
C26 K1 3.0145(16) 2_644 ?
C26 K3 3.4496(16) 1_655 ?
C27 C28 1.368(3) . ?
C27 H27 0.9500 . ?
C28 C29 1.405(3) . ?
C28 H28 0.9500 . ?
C29 C210 1.375(3) . ?
C29 H29 0.9500 . ?
C210 H210 0.9500 . ?
N31 C31 1.336(2) . ?
N31 C35 1.392(2) . ?
N31 K2 3.1257(15) 1_455 ?
N31 K4 3.1512(15) 2_554 ?
N32 C310 1.335(2) . ?
N32 C36 1.389(2) . ?
N32 K2 3.1942(16) 1_455 ?
N32 K4 3.2116(15) 2_554 ?
C31 C32 1.391(3) . ?
C31 H31 0.9500 . ?
C32 C33 1.407(3) . ?
C32 H32 0.9500 . ?
C33 C34 1.352(3) . ?
C33 H33 0.9500 . ?
C34 C35 1.425(2) . ?
C34 H34 0.9500 . ?
C35 C36 1.428(3) . ?
C35 K4 3.0475(17) 2_554 ?
C35 K2 3.3770(16) 1_455 ?
C36 C37 1.436(2) . ?
C36 K4 3.0777(17) 2_554 ?
C36 K2 3.4169(17) 1_455 ?
C37 C38 1.370(3) . ?
C37 H37 0.9500 . ?
C38 C39 1.394(3) . ?
C38 H38 0.9500 . ?
C39 C310 1.377(3) . ?
C39 H39 0.9500 . ?
C310 H310 0.9500 . ?
N41 C41 1.337(2) . ?
N41 C45 1.386(2) . ?
N41 K3 3.1770(14) 2_544 ?
N42 C410 1.337(2) . ?
N42 C46 1.385(2) . ?
N42 K3 3.3089(15) 2_544 ?
C41 C42 1.379(3) . ?
C41 H41 0.9500 . ?
C42 C43 1.410(3) . ?
C42 H42 0.9500 . ?
C43 C44 1.362(2) . ?
C43 H43 0.9500 . ?
C44 C45 1.426(2) . ?
C44 H44 0.9500 . ?
C45 C46 1.432(2) . ?
C46 C47 1.424(2) . ?
C47 C48 1.367(3) . ?
C47 H47 0.9500 . ?
C48 C49 1.401(3) . ?
C48 H48 0.9500 . ?
C49 C410 1.384(3) . ?
C49 H49 0.9500 . ?
C410 H410 0.9500 . ?
N1E C1E 1.460(2) . ?
N1E H1E 0.9199 . ?
N1E H2E 0.9199 . ?
C1E C2E 1.502(3) . ?
C1E H3E 0.9900 . ?
C1E H4E 0.9900 . ?
C2E N2E 1.472(3) . ?
C2E H5E 0.9900 . ?
C2E H6E 0.9900 . ?
N2E H7E 0.9200 . ?
N2E H8E 0.9200 . ?
N1F C1F 1.458(2) . ?
N1F H1F 0.9202 . ?
N1F H2F 0.9200 . ?
C1F C2F 1.513(3) . ?
C1F H3F 0.9900 . ?
C1F H4F 0.9900 . ?
C2F N2F 1.470(2) . ?
C2F H5F 0.9900 . ?
C2F H6F 0.9900 . ?
N2F H7F 0.9200 . ?
N2F H8F 0.9201 . ?
N1G C1G 1.456(2) . ?
N1G H1G 0.9200 . ?
N1G H2G 0.9200 . ?
C1G C2G 1.509(2) . ?
C1G H3G 0.9900 . ?
C1G H4G 0.9900 . ?
C2G N2G 1.474(2) . ?
C2G H5G 0.9900 . ?
C2G H6G 0.9900 . ?
N2G H7G 0.9201 . ?
N2G H8G 0.9199 . ?
N1H C1H 1.454(3) . ?
N1H H1H 0.9201 . ?
N1H H2H 0.9200 . ?
C1H C2H 1.511(3) . ?
C1H H3H 0.9900 . ?
C1H H4H 0.9900 . ?
C2H N2H 1.466(2) . ?
C2H H5H 0.9900 . ?
C2H H6H 0.9900 . ?
N2H H7H 0.9200 . ?
N2H H8H 0.9201 . ?
